data_4342933
loop_
_publ_author_name
'Li, Yan-Yan'
'Li, Bing-Xuan'
'Zhang, Ge'
'Zhou, Liu-Jiang'
'Lin, Hua'
'Shen, Jin-Ni'
'Zhang, Cheng-Yi'
'Chen, Ling'
'Wu, Li-Ming'

_publ_section_title
;
 Syntheses, Characterization, and Optical Properties of Centrosymmetric
 Ba3(BS3)1.5(MS3)0.5 and Noncentrosymmetric Ba3(BQ3)(SbQ3).
;
_journal_issue 10
_journal_name_full 'Inorganic chemistry'
_journal_page_first 4761
_journal_page_last 4767
_journal_paper_doi 10.1021/acs.inorgchem.5b00189
_journal_volume 54
_journal_year 2015
_chemical_formula_sum 'B3 Ba6 Bi S12'
_chemical_formula_weight 1450.17
_chemical_name_systematic
; 
 ? 
;
_space_group_IT_number 14
_symmetry_cell_setting monoclinic
_symmetry_space_group_name_Hall '-P 2ybc'
_symmetry_space_group_name_H-M 'P 1 21/c 1'
_atom_sites_solution_primary direct
_atom_sites_solution_secondary difmap
_audit_creation_method SHELXL-97
_cell_angle_alpha 90.00
_cell_angle_beta 101.688(7)
_cell_angle_gamma 90.00
_cell_formula_units_Z 4
_cell_length_a 12.9458(13)
_cell_length_b 21.1697(14)
_cell_length_c 8.4207(8)
_cell_measurement_reflns_used 6284
_cell_measurement_temperature 293(2)
_cell_measurement_theta_max 27.5011
_cell_measurement_theta_min 2.4700
_cell_volume 2259.9(4)
_computing_cell_refinement 'Bruker XSCANS'
_computing_data_collection 'Bruker XSCANS'
_computing_data_reduction 'Bruker SHELXTL'
_computing_molecular_graphics 'Bruker SHELXTL'
_computing_publication_material 'Bruker SHELXTL'
_computing_structure_refinement 'SHELXL-97 (Sheldrick, 1997)'
_computing_structure_solution 'SHELXS-97 (Sheldrick, 1990)'
_diffrn_ambient_temperature 293(2)
_diffrn_measured_fraction_theta_full 27.48
_diffrn_measured_fraction_theta_max 27.48
_diffrn_measurement_device_type 'Bruker P4'
_diffrn_measurement_method '\w scans'
_diffrn_radiation_monochromator graphite
_diffrn_radiation_source 'fine-focus sealed tube'
_diffrn_radiation_type MoK\a
_diffrn_radiation_wavelength 0.71073
_diffrn_reflns_av_R_equivalents 0.0291
_diffrn_reflns_av_sigmaI/netI 0.0303
_diffrn_reflns_limit_h_max 16
_diffrn_reflns_limit_h_min -16
_diffrn_reflns_limit_k_max 27
_diffrn_reflns_limit_k_min -27
_diffrn_reflns_limit_l_max 10
_diffrn_reflns_limit_l_min -9
_diffrn_reflns_number 17378
_diffrn_reflns_theta_full 27.48
_diffrn_reflns_theta_max 27.48
_diffrn_reflns_theta_min 2.51
_exptl_absorpt_coefficient_mu 19.134
_exptl_absorpt_correction_T_max 1.0000
_exptl_absorpt_correction_T_min 0.7561
_exptl_absorpt_correction_type multi-scan
_exptl_crystal_colour Colorless
_exptl_crystal_density_diffrn 4.262
_exptl_crystal_density_method 'not measured'
_exptl_crystal_description Prism
_exptl_crystal_F_000 2504
_exptl_crystal_size_max 0.2000
_exptl_crystal_size_mid 0.2000
_exptl_crystal_size_min 0.2000
_refine_diff_density_max 1.992
_refine_diff_density_min -1.254
_refine_diff_density_rms 0.221
_refine_ls_extinction_method none
_refine_ls_goodness_of_fit_ref 1.090
_refine_ls_matrix_type full
_refine_ls_number_parameters 199
_refine_ls_number_reflns 4970
_refine_ls_number_restraints 132
_refine_ls_restrained_S_all 1.157
_refine_ls_R_factor_all 0.0278
_refine_ls_R_factor_gt 0.0263
_refine_ls_shift/su_max 0.001
_refine_ls_shift/su_mean 0.000
_refine_ls_structure_factor_coef Fsqd
_refine_ls_weighting_details 'calc w=1/[\s^2^(Fo^2^)+(0.0112P)^2^+20.8839P] where P=(Fo^2^+2Fc^2^)/3'
_refine_ls_weighting_scheme calc
_refine_ls_wR_factor_gt 0.0510
_refine_ls_wR_factor_ref 0.0516
_reflns_number_gt 4778
_reflns_number_total 4970
_reflns_threshold_expression >2sigma(I)
_cod_data_source_file ic5b00189_si_002.cif
_cod_data_source_block 2-Ba3B1.5Bi0.5S6
_cod_depositor_comments
;
The following automatic conversions were performed:

'_symmetry_cell_setting' value 'Monoclinic' changed to 'monoclinic'
according to
/usr/data/users/saulius/crontab/automatic-downloads/rss-feeds/ACS/lib/dictionaries/cif_core.dic
dictionary named 'cif_core.dic' version 2.4.2 from 2011-04-26.

'_exptl_absorpt_correction_type' value 'Multi-scan' changed to
'multi-scan' according to
/usr/data/users/saulius/crontab/automatic-downloads/rss-feeds/ACS/lib/dictionaries/cif_core.dic
dictionary named 'cif_core.dic' version 2.4.2 from 2011-04-26.

Automatic conversion script
Id: cif_fix_values 3271 2015-04-21 07:52:19Z andrius 

 Adding full bibliography for 4342932--4342935.cif.
;
_cod_original_cell_volume 2259.9(3)
_cod_original_sg_symbol_H-M P2(1)/c
_cod_database_code 4342933

loop_
_symmetry_equiv_pos_as_xyz
'x, y, z'
'-x, y+1/2, -z+1/2'
'-x, -y, -z'
'x, -y-1/2, z-1/2'

loop_
_atom_site_label
_atom_site_type_symbol
_atom_site_fract_x
_atom_site_fract_y
_atom_site_fract_z
_atom_site_U_iso_or_equiv
_atom_site_adp_type
_atom_site_occupancy
_atom_site_symmetry_multiplicity
_atom_site_calc_flag
_atom_site_refinement_flags
Ba1 Ba 0.01205(3) 0.158097(18) 0.36969(5) 0.01381(9) Uani 1 1 d U
Ba2 Ba 0.10958(3) 0.867820(18) 0.15901(5) 0.01330(9) Uani 1 1 d U
Ba3 Ba 0.26367(3) 0.082443(17) 0.06141(5) 0.01148(9) Uani 1 1 d U
Ba4 Ba 0.26843(3) 0.487958(17) 0.04955(5) 0.01095(8) Uani 1 1 d U
Ba5 Ba 0.51376(3) 0.333497(18) 0.03032(5) 0.01220(9) Uani 1 1 d U
Ba6 Ba 0.63102(3) 0.137651(18) 0.09479(5) 0.01205(9) Uani 1 1 d U
Bi Bi 0.259992(18) 0.252990(11) 0.23805(3) 0.01146(6) Uani 1 1 d U
B1 B 0.0570(5) 0.4943(3) 0.2698(9) 0.0097(14) Uani 1 1 d U
B2 B 0.2371(5) 0.7207(3) 0.0279(9) 0.0088(13) Uani 1 1 d U
B3 B 0.5280(5) 0.4694(3) 0.2651(9) 0.0093(13) Uani 1 1 d U
S1 S 0.92155(13) 0.98133(8) 0.7617(2) 0.0157(3) Uani 1 1 d U
S2 S 0.09229(12) 0.41521(7) 0.2096(2) 0.0129(3) Uani 1 1 d U
S3 S 0.10958(13) 0.20490(8) 0.0266(2) 0.0171(4) Uani 1 1 d U
S4 S 0.13502(16) 0.73721(9) 0.3934(3) 0.0250(4) Uani 1 1 d U
S5 S 0.16446(13) 0.54858(8) 0.3459(2) 0.0145(3) Uani 1 1 d U
S6 S 0.23032(14) 0.63532(8) 0.0316(2) 0.0160(3) Uani 1 1 d U
S7 S 0.26286(12) 0.15248(7) 0.4189(2) 0.0123(3) Uani 1 1 d U
S8 S 0.40861(13) 0.20600(8) 0.1158(2) 0.0158(3) Uani 1 1 d U
S9 S 0.43343(12) 0.41256(8) 0.3146(2) 0.0132(3) Uani 1 1 d U
S10 S 0.50660(13) 0.04971(8) 0.2964(2) 0.0160(3) Uani 1 1 d U
S11 S 0.65321(14) 0.26001(8) 0.3410(2) 0.0194(4) Uani 1 1 d U
S12 S 0.66289(12) 0.44368(7) 0.2703(2) 0.0130(3) Uani 1 1 d U

loop_
_atom_site_aniso_label
_atom_site_aniso_U_11
_atom_site_aniso_U_22
_atom_site_aniso_U_33
_atom_site_aniso_U_23
_atom_site_aniso_U_13
_atom_site_aniso_U_12
Ba1 0.01071(17) 0.01616(18) 0.0133(2) 0.00351(15) -0.00065(15) 0.00106(14)
Ba2 0.01366(18) 0.01585(18) 0.0107(2) -0.00227(15) 0.00321(15) -0.00220(14)
Ba3 0.01151(17) 0.01252(17) 0.0104(2) -0.00069(14) 0.00214(15) -0.00034(13)
Ba4 0.01142(17) 0.01081(16) 0.0096(2) -0.00013(14) -0.00027(15) -0.00079(13)
Ba5 0.01068(17) 0.01251(17) 0.0134(2) 0.00196(14) 0.00251(15) 0.00093(13)
Ba6 0.01279(17) 0.01420(17) 0.0090(2) 0.00034(14) 0.00177(15) 0.00238(14)
Bi 0.00997(11) 0.01158(11) 0.01240(15) -0.00042(9) 0.00129(10) -0.00001(8)
B1 0.0097(16) 0.0103(16) 0.0092(16) 0.0004(10) 0.0020(10) 0.0001(10)
B2 0.0087(15) 0.0092(15) 0.0085(16) 0.0001(10) 0.0017(10) 0.0003(10)
B3 0.0093(16) 0.0094(16) 0.0091(16) -0.0001(10) 0.0016(10) -0.0003(10)
S1 0.0113(6) 0.0173(6) 0.0180(8) -0.0024(6) 0.0019(6) -0.0027(5)
S2 0.0129(6) 0.0122(6) 0.0137(7) -0.0023(5) 0.0029(6) -0.0016(5)
S3 0.0134(6) 0.0169(6) 0.0186(8) 0.0003(6) -0.0021(6) -0.0008(5)
S4 0.0283(7) 0.0239(7) 0.0200(8) 0.0017(6) -0.0017(6) -0.0149(6)
S5 0.0133(6) 0.0147(6) 0.0153(7) -0.0028(5) 0.0025(6) -0.0033(5)
S6 0.0198(7) 0.0127(6) 0.0138(8) 0.0005(5) -0.0002(6) -0.0004(5)
S7 0.0109(6) 0.0126(6) 0.0130(7) 0.0027(5) 0.0014(5) -0.0007(5)
S8 0.0131(6) 0.0149(6) 0.0208(8) 0.0010(6) 0.0065(6) 0.0009(5)
S9 0.0105(6) 0.0161(6) 0.0133(7) 0.0033(5) 0.0032(5) -0.0010(5)
S10 0.0166(6) 0.0121(6) 0.0180(8) -0.0003(6) 0.0002(6) -0.0008(5)
S11 0.0204(7) 0.0191(7) 0.0175(8) 0.0001(6) 0.0010(6) 0.0077(6)
S12 0.0104(6) 0.0146(6) 0.0143(7) 0.0022(5) 0.0034(5) 0.0012(5)

loop_
_atom_type_symbol
_atom_type_description
_atom_type_scat_dispersion_real
_atom_type_scat_dispersion_imag
_atom_type_scat_source
B B 0.0013 0.0007 'International Tables Vol C Tables 4.2.6.8 and 6.1.1.4'
S S 0.1246 0.1234 'International Tables Vol C Tables 4.2.6.8 and 6.1.1.4'
Ba Ba -0.3244 2.2819 'International Tables Vol C Tables 4.2.6.8 and 6.1.1.4'
Bi Bi -4.1077 10.2566 'International Tables Vol C Tables 4.2.6.8 and 6.1.1.4'

loop_
_geom_angle_atom_site_label_1
_geom_angle_atom_site_label_2
_geom_angle_atom_site_label_3
_geom_angle
_geom_angle_site_symmetry_1
_geom_angle_site_symmetry_3
S4 Ba1 S7 125.02(5) 2_545 .
S4 Ba1 S2 158.56(5) 2_545 4_566
S7 Ba1 S2 74.42(4) . 4_566
S4 Ba1 S1 113.83(5) 2_545 3_666
S7 Ba1 S1 71.66(4) . 3_666
S2 Ba1 S1 79.06(4) 4_566 3_666
S4 Ba1 S3 86.66(5) 2_545 4_566
S7 Ba1 S3 71.74(4) . 4_566
S2 Ba1 S3 92.22(4) 4_566 4_566
S1 Ba1 S3 143.39(4) 3_666 4_566
S4 Ba1 S6 77.90(5) 2_545 2_545
S7 Ba1 S6 156.58(5) . 2_545
S2 Ba1 S6 82.19(4) 4_566 2_545
S1 Ba1 S6 105.42(4) 3_666 2_545
S3 Ba1 S6 108.52(4) 4_566 2_545
S4 Ba1 S5 75.23(5) 2_545 2_545
S7 Ba1 S5 125.72(4) . 2_545
S2 Ba1 S5 101.55(4) 4_566 2_545
S1 Ba1 S5 54.85(4) 3_666 2_545
S3 Ba1 S5 160.05(4) 4_566 2_545
S6 Ba1 S5 59.99(4) 2_545 2_545
S4 Ba1 S3 62.12(5) 2_545 .
S7 Ba1 S3 65.96(4) . .
S2 Ba1 S3 139.14(4) 4_566 .
S1 Ba1 S3 79.46(4) 3_666 .
S3 Ba1 S3 84.85(3) 4_566 .
S6 Ba1 S3 137.23(4) 2_545 .
S5 Ba1 S3 93.77(4) 2_545 .
S4 Ba1 Bi 86.76(4) 2_545 .
S7 Ba1 Bi 39.31(3) . .
S2 Ba1 Bi 110.09(3) 4_566 .
S1 Ba1 Bi 94.32(3) 3_666 .
S3 Ba1 Bi 55.17(3) 4_566 .
S6 Ba1 Bi 158.62(3) 2_545 .
S5 Ba1 Bi 130.25(3) 2_545 .
S3 Ba1 Bi 38.23(3) . .
S4 Ba1 Ba2 46.36(4) 2_545 3_565
S7 Ba1 Ba2 105.67(4) . 3_565
S2 Ba1 Ba2 144.25(3) 4_566 3_565
S1 Ba1 Ba2 67.69(3) 3_666 3_565
S3 Ba1 Ba2 122.28(3) 4_566 3_565
S6 Ba1 Ba2 93.97(3) 2_545 3_565
S5 Ba1 Ba2 48.40(3) 2_545 3_565
S3 Ba1 Ba2 47.64(3) . 3_565
Bi Ba1 Ba2 85.871(12) . 3_565
S4 Ba1 Ba4 154.45(4) 2_545 4_566
S7 Ba1 Ba4 43.89(3) . 4_566
S2 Ba1 Ba4 45.59(3) 4_566 4_566
S1 Ba1 Ba4 44.73(3) 3_666 4_566
S3 Ba1 Ba4 105.47(3) 4_566 4_566
S6 Ba1 Ba4 117.55(3) 2_545 4_566
S5 Ba1 Ba4 94.47(3) 2_545 4_566
S3 Ba1 Ba4 96.05(3) . 4_566
Bi Ba1 Ba4 82.295(11) . 4_566
Ba2 Ba1 Ba4 109.569(12) 3_565 4_566
S4 Ba1 Ba2 114.43(4) 2_545 3_566
S7 Ba1 Ba2 113.68(3) . 3_566
S2 Ba1 Ba2 44.18(3) 4_566 3_566
S1 Ba1 Ba2 109.79(3) 3_666 3_566
S3 Ba1 Ba2 85.98(4) 4_566 3_566
S6 Ba1 Ba2 44.32(3) 2_545 3_566
S5 Ba1 Ba2 93.85(3) 2_545 3_566
S3 Ba1 Ba2 170.38(3) . 3_566
Bi Ba1 Ba2 135.457(13) . 3_566
Ba2 Ba1 Ba2 137.504(14) 3_565 3_566
Ba4 Ba1 Ba2 89.192(12) 4_566 3_566
S2 Ba2 S6 86.48(5) 2 4_576
S2 Ba2 S4 131.53(5) 2 4_575
S6 Ba2 S4 124.54(5) 4_576 4_575
S2 Ba2 S12 123.14(4) 2 2_655
S6 Ba2 S12 66.04(4) 4_576 2_655
S4 Ba2 S12 104.38(5) 4_575 2_655
S2 Ba2 S1 59.02(4) 2 3_676
S6 Ba2 S1 82.97(4) 4_576 3_676
S4 Ba2 S1 147.39(5) 4_575 3_676
S12 Ba2 S1 68.55(4) 2_655 3_676
S2 Ba2 S3 68.21(5) 2 3_565
S6 Ba2 S3 130.52(5) 4_576 3_565
S4 Ba2 S3 63.34(5) 4_575 3_565
S12 Ba2 S3 162.70(5) 2_655 3_565
S1 Ba2 S3 114.52(4) 3_676 3_565
S2 Ba2 S5 115.00(4) 2 4_575
S6 Ba2 S5 129.62(4) 4_576 4_575
S4 Ba2 S5 75.62(5) 4_575 4_575
S12 Ba2 S5 64.12(4) 2_655 4_575
S1 Ba2 S5 72.79(4) 3_676 4_575
S3 Ba2 S5 99.82(5) 3_565 4_575
S2 Ba2 S4 92.54(5) 2 .
S6 Ba2 S4 56.00(4) 4_576 .
S4 Ba2 S4 80.140(13) 4_575 .
S12 Ba2 S4 108.38(5) 2_655 .
S1 Ba2 S4 132.47(5) 3_676 .
S3 Ba2 S4 82.44(5) 3_565 .
S5 Ba2 S4 151.32(5) 4_575 .
S2 Ba2 Ba6 161.50(3) 2 3_665
S6 Ba2 Ba6 102.06(3) 4_576 3_665
S4 Ba2 Ba6 55.94(4) 4_575 3_665
S12 Ba2 Ba6 49.42(3) 2_655 3_665
S1 Ba2 Ba6 105.31(3) 3_676 3_665
S3 Ba2 Ba6 115.37(4) 3_565 3_665
S5 Ba2 Ba6 47.19(3) 4_575 3_665
S4 Ba2 Ba6 105.85(4) . 3_665
S2 Ba2 Ba1 103.69(3) 2 3_565
S6 Ba2 Ba1 168.49(3) 4_576 3_565
S4 Ba2 Ba1 44.27(3) 4_575 3_565
S12 Ba2 Ba1 111.27(3) 2_655 3_565
S1 Ba2 Ba1 106.79(3) 3_676 3_565
S3 Ba2 Ba1 51.46(3) 3_565 3_565
S5 Ba2 Ba1 50.88(3) 4_575 3_565
S4 Ba2 Ba1 117.23(4) . 3_565
Ba6 Ba2 Ba1 69.839(12) 3_665 3_565
S2 Ba2 Ba1 44.84(3) 2 3_566
S6 Ba2 Ba1 48.45(3) 4_576 3_566
S4 Ba2 Ba1 128.30(4) 4_575 3_566
S12 Ba2 Ba1 110.62(3) 2_655 3_566
S1 Ba2 Ba1 82.15(3) 3_676 3_566
S3 Ba2 Ba1 86.65(4) 3_565 3_566
S5 Ba2 Ba1 154.60(3) 4_575 3_566
S4 Ba2 Ba1 53.56(4) . 3_566
Ba6 Ba2 Ba1 149.258(13) 3_665 3_566
Ba1 Ba2 Ba1 137.504(14) 3_565 3_566
S2 Ba2 Ba4 79.90(3) 2 4_576
S6 Ba2 Ba4 42.64(3) 4_576 4_576
S4 Ba2 Ba4 148.47(4) 4_575 4_576
S12 Ba2 Ba4 45.78(3) 2_655 4_576
S1 Ba2 Ba4 43.70(3) 3_676 4_576
S3 Ba2 Ba4 148.10(3) 3_565 4_576
S5 Ba2 Ba4 94.32(3) 4_575 4_576
S4 Ba2 Ba4 98.48(4) . 4_576
Ba6 Ba2 Ba4 95.191(12) 3_665 4_576
Ba1 Ba2 Ba4 143.654(12) 3_565 4_576
Ba1 Ba2 Ba4 69.329(11) 3_566 4_576
S8 Ba3 S3 72.05(4) . .
S8 Ba3 S12 123.67(4) . 2_645
S3 Ba3 S12 149.70(5) . 2_645
S8 Ba3 S9 67.65(4) . 4_565
S3 Ba3 S9 112.99(5) . 4_565
S12 Ba3 S9 97.29(4) 2_645 4_565
S8 Ba3 S2 112.46(4) . 4_565
S3 Ba3 S2 67.70(4) . 4_565
S12 Ba3 S2 118.43(4) 2_645 4_565
S9 Ba3 S2 81.28(4) 4_565 4_565
S8 Ba3 S1 135.85(5) . 3_666
S3 Ba3 S1 83.11(4) . 3_666
S12 Ba3 S1 67.81(4) 2_645 3_666
S9 Ba3 S1 156.24(4) 4_565 3_666
S2 Ba3 S1 89.64(4) 4_565 3_666
S8 Ba3 S7 67.58(4) . .
S3 Ba3 S7 67.36(4) . .
S12 Ba3 S7 93.48(4) 2_645 .
S9 Ba3 S7 132.08(4) 4_565 .
S2 Ba3 S7 132.07(4) 4_565 .
S1 Ba3 S7 69.33(4) 3_666 .
S8 Ba3 S5 152.38(5) . 4_565
S3 Ba3 S5 116.22(4) . 4_565
S12 Ba3 S5 63.42(4) 2_645 4_565
S9 Ba3 S5 85.34(4) 4_565 4_565
S2 Ba3 S5 55.09(4) 4_565 4_565
S1 Ba3 S5 71.55(4) 3_666 4_565
S7 Ba3 S5 139.90(4) . 4_565
S8 Ba3 S10 68.88(4) . .
S3 Ba3 S10 133.47(4) . .
S12 Ba3 S10 54.87(4) 2_645 .
S9 Ba3 S10 73.83(4) 4_565 .
S2 Ba3 S10 152.37(4) 4_565 .
S1 Ba3 S10 108.49(4) 3_666 .
S7 Ba3 S10 74.99(4) . .
S5 Ba3 S10 110.13(4) 4_565 .
S8 Ba3 Bi 40.71(3) . .
S3 Ba3 Bi 40.75(3) . .
S12 Ba3 Bi 132.86(3) 2_645 .
S9 Ba3 Bi 105.64(3) 4_565 .
S2 Ba3 Bi 105.55(3) 4_565 .
S1 Ba3 Bi 97.93(3) 3_666 .
S7 Ba3 Bi 41.28(3) . .
S5 Ba3 Bi 156.78(3) 4_565 .
S10 Ba3 Bi 92.72(3) . .
S8 Ba3 Ba4 104.40(4) . 4_566
S3 Ba3 Ba4 104.42(4) . 4_566
S12 Ba3 Ba4 49.18(3) 2_645 4_566
S9 Ba3 Ba4 135.77(3) 4_565 4_566
S2 Ba3 Ba4 136.47(3) 4_565 4_566
S1 Ba3 Ba4 47.03(3) 3_666 4_566
S7 Ba3 Ba4 46.20(3) . 4_566
S5 Ba3 Ba4 98.92(3) 4_565 4_566
S10 Ba3 Ba4 63.32(3) . 4_566
Bi Ba3 Ba4 87.475(11) . 4_566
S8 Ba3 Ba4 106.38(4) . 4_565
S3 Ba3 Ba4 107.48(4) . 4_565
S12 Ba3 Ba4 93.25(3) 2_645 4_565
S9 Ba3 Ba4 44.19(3) 4_565 4_565
S2 Ba3 Ba4 45.45(3) 4_565 4_565
S1 Ba3 Ba4 115.79(3) 3_666 4_565
S7 Ba3 Ba4 172.80(3) . 4_565
S5 Ba3 Ba4 46.43(3) 4_565 4_565
S10 Ba3 Ba4 106.98(3) . 4_565
Bi Ba3 Ba4 131.548(12) . 4_565
Ba4 Ba3 Ba4 140.962(13) 4_566 4_565
S6 Ba4 S7 156.78(5) . 4_565
S6 Ba4 S9 127.18(5) . .
S7 Ba4 S9 74.81(4) 4_565 .
S6 Ba4 S1 85.28(4) . 2_645
S7 Ba4 S1 73.49(4) 4_565 2_645
S9 Ba4 S1 147.44(4) . 2_645
S6 Ba4 S10 74.79(4) . 2_655
S7 Ba4 S10 118.49(4) 4_565 2_655
S9 Ba4 S10 59.83(4) . 2_655
S1 Ba4 S10 145.87(5) 2_645 2_655
S6 Ba4 S2 111.76(4) . .
S7 Ba4 S2 74.42(4) 4_565 .
S9 Ba4 S2 84.24(4) . .
S1 Ba4 S2 80.37(5) 2_645 .
S10 Ba4 S2 132.62(5) 2_655 .
S6 Ba4 S5 64.61(5) . .
S7 Ba4 S5 129.74(4) 4_565 .
S9 Ba4 S5 89.05(5) . .
S1 Ba4 S5 105.65(4) 2_645 .
S10 Ba4 S5 90.66(4) 2_655 .
S2 Ba4 S5 56.53(4) . .
S6 Ba4 S12 66.24(4) . 3_665
S7 Ba4 S12 96.78(4) 4_565 3_665
S9 Ba4 S12 122.19(4) . 3_665
S1 Ba4 S12 69.23(4) 2_645 3_665
S10 Ba4 S12 77.38(5) 2_655 3_665
S2 Ba4 S12 149.59(4) . 3_665
S5 Ba4 S12 130.84(4) . 3_665
S6 Ba4 Ba3 108.69(4) . 4_565
S7 Ba4 Ba3 49.95(3) 4_565 4_565
S9 Ba4 Ba3 111.62(3) . 4_565
S1 Ba4 Ba3 49.76(3) 2_645 4_565
S10 Ba4 Ba3 110.97(4) 2_655 4_565
S2 Ba4 Ba3 110.52(3) . 4_565
S5 Ba4 Ba3 155.38(3) . 4_565
S12 Ba4 Ba3 48.85(3) 3_665 4_565
S6 Ba4 Ba6 48.60(3) . 2_655
S7 Ba4 Ba6 154.31(3) 4_565 2_655
S9 Ba4 Ba6 79.57(3) . 2_655
S1 Ba4 Ba6 131.50(3) 2_645 2_655
S10 Ba4 Ba6 46.34(3) 2_655 2_655
S2 Ba4 Ba6 101.26(3) . 2_655
S5 Ba4 Ba6 46.82(3) . 2_655
S12 Ba4 Ba6 98.49(3) 3_665 2_655
Ba3 Ba4 Ba6 146.984(12) 4_565 2_655
S6 Ba4 Ba1 123.88(3) . 4_565
S7 Ba4 Ba1 44.33(3) 4_565 4_565
S9 Ba4 Ba1 103.43(3) . 4_565
S1 Ba4 Ba1 46.75(3) 2_645 4_565
S10 Ba4 Ba1 161.34(3) 2_655 4_565
S2 Ba4 Ba1 45.16(3) . 4_565
S5 Ba4 Ba1 97.63(3) . 4_565
S12 Ba4 Ba1 108.73(3) 3_665 4_565
Ba3 Ba4 Ba1 65.496(10) 4_565 4_565
Ba6 Ba4 Ba1 144.451(12) 2_655 4_565
S6 Ba4 Ba3 109.59(4) . 4_566
S7 Ba4 Ba3 91.02(3) 4_565 4_566
S9 Ba4 Ba3 46.52(3) . 4_566
S1 Ba4 Ba3 126.89(3) 2_645 4_566
S10 Ba4 Ba3 86.34(4) 2_655 4_566
S2 Ba4 Ba3 46.56(3) . 4_566
S5 Ba4 Ba3 48.18(3) . 4_566
S12 Ba4 Ba3 163.72(3) 3_665 4_566
Ba3 Ba4 Ba3 140.962(13) 4_565 4_566
Ba6 Ba4 Ba3 69.492(11) 2_655 4_566
Ba1 Ba4 Ba3 86.803(11) 4_565 4_566
S10 Ba5 S8 148.24(5) 4_565 .
S10 Ba5 S7 81.06(4) 4_565 4_565
S8 Ba5 S7 71.89(4) . 4_565
S10 Ba5 S11 144.91(5) 4_565 .
S8 Ba5 S11 66.71(5) . .
S7 Ba5 S11 130.01(5) 4_565 .
S10 Ba5 S9 94.76(4) 4_565 .
S8 Ba5 S9 93.14(4) . .
S7 Ba5 S9 73.28(4) 4_565 .
S11 Ba5 S9 82.11(5) . .
S10 Ba5 S11 96.80(5) 4_565 4_565
S8 Ba5 S11 84.32(4) . 4_565
S7 Ba5 S11 122.35(5) 4_565 4_565
S11 Ba5 S11 80.39(3) . 4_565
S9 Ba5 S11 161.86(5) . 4_565
S10 Ba5 S12 77.03(4) 4_565 .
S8 Ba5 S12 131.61(5) . .
S7 Ba5 S12 121.83(4) 4_565 .
S11 Ba5 S12 72.31(4) . .
S9 Ba5 S12 56.02(4) . .
S11 Ba5 S12 113.36(4) 4_565 .
S10 Ba5 B3 72.40(13) 4_565 .
S8 Ba5 B3 123.46(12) . .
S7 Ba5 B3 91.36(12) 4_565 .
S11 Ba5 B3 88.94(13) . .
S9 Ba5 B3 31.23(12) . .
S11 Ba5 B3 143.19(12) 4_565 .
S12 Ba5 B3 30.63(11) . .
S10 Ba5 S6 70.70(4) 4_565 3_665
S8 Ba5 S6 130.82(4) . 3_665
S7 Ba5 S6 150.16(4) 4_565 3_665
S11 Ba5 S6 79.83(5) . 3_665
S9 Ba5 S6 117.56(4) . 3_665
S11 Ba5 S6 54.35(4) 4_565 3_665
S12 Ba5 S6 61.54(4) . 3_665
B3 Ba5 S6 89.19(12) . 3_665
S10 Ba5 S8 67.44(4) 4_565 4_565
S8 Ba5 S8 85.79(4) . 4_565
S7 Ba5 S8 64.77(4) 4_565 4_565
S11 Ba5 S8 135.33(4) . 4_565
S9 Ba5 S8 136.17(4) . 4_565
S11 Ba5 S8 61.70(4) 4_565 4_565
S12 Ba5 S8 142.57(4) . 4_565
B3 Ba5 S8 135.59(12) . 4_565
S6 Ba5 S8 94.75(4) 3_665 4_565
S10 Ba5 Bi 93.23(3) 4_565 4_565
S8 Ba5 Bi 55.21(3) . 4_565
S7 Ba5 Bi 39.42(3) 4_565 4_565
S11 Ba5 Bi 120.89(4) . 4_565
S9 Ba5 Bi 109.45(3) . 4_565
S11 Ba5 Bi 83.84(3) 4_565 4_565
S12 Ba5 Bi 160.87(3) . 4_565
B3 Ba5 Bi 130.76(11) . 4_565
S6 Ba5 Bi 131.03(3) 3_665 4_565
S8 Ba5 Bi 38.07(3) 4_565 4_565
S10 Ba5 Ba6 47.47(3) 4_565 4_565
S8 Ba5 Ba6 123.93(4) . 4_565
S7 Ba5 Ba6 104.46(3) 4_565 4_565
S11 Ba5 Ba6 121.36(4) . 4_565
S9 Ba5 Ba6 140.90(3) . 4_565
S11 Ba5 Ba6 49.38(3) 4_565 4_565
S12 Ba5 Ba6 98.81(3) . 4_565
B3 Ba5 Ba6 112.44(12) . 4_565
S6 Ba5 Ba6 48.65(3) 3_665 4_565
S8 Ba5 Ba6 47.91(3) 4_565 4_565
Bi Ba5 Ba6 85.978(12) 4_565 4_565
S11 Ba6 S10 155.30(5) 4_565 .
S11 Ba6 S5 109.25(5) 4_565 2_645
S10 Ba6 S5 93.69(4) . 2_645
S11 Ba6 S8 86.18(5) 4_565 .
S10 Ba6 S8 71.42(4) . .
S5 Ba6 S8 164.46(5) 2_645 .
S11 Ba6 S9 84.17(5) 4_565 4_565
S10 Ba6 S9 77.78(5) . 4_565
S5 Ba6 S9 114.82(4) 2_645 4_565
S8 Ba6 S9 67.34(4) . 4_565
S11 Ba6 S6 124.14(5) 4_565 2_645
S10 Ba6 S6 73.58(5) . 2_645
S5 Ba6 S6 64.47(5) 2_645 2_645
S8 Ba6 S6 105.76(5) . 2_645
S9 Ba6 S6 151.17(4) 4_565 2_645
S11 Ba6 S11 82.864(13) 4_565 .
S10 Ba6 S11 96.53(5) . .
S5 Ba6 S11 113.61(5) 2_645 .
S8 Ba6 S11 65.29(5) . .
S9 Ba6 S11 131.48(4) 4_565 .
S6 Ba6 S11 56.57(4) 2_645 .
S11 Ba6 S12 75.57(5) 4_565 4_565
S10 Ba6 S12 107.28(4) . 4_565
S5 Ba6 S12 65.63(4) 2_645 4_565
S8 Ba6 S12 122.18(5) . 4_565
S9 Ba6 S12 56.67(4) 4_565 4_565
S6 Ba6 S12 130.03(4) 2_645 4_565
S11 Ba6 S12 156.19(5) . 4_565
S11 Ba6 S4 54.99(5) 4_565 2_645
S10 Ba6 S4 145.87(5) . 2_645
S5 Ba6 S4 71.52(4) 2_645 2_645
S8 Ba6 S4 118.45(4) . 2_645
S9 Ba6 S4 136.26(5) 4_565 2_645
S6 Ba6 S4 72.29(5) 2_645 2_645
S11 Ba6 S4 64.26(5) . 2_645
S12 Ba6 S4 94.61(4) 4_565 2_645
S11 Ba6 Ba5 126.08(4) 4_565 4_566
S10 Ba6 Ba5 47.10(3) . 4_566
S5 Ba6 Ba5 112.02(4) 2_645 4_566
S8 Ba6 Ba5 54.59(4) . 4_566
S9 Ba6 Ba5 107.54(3) 4_565 4_566
S6 Ba6 Ba5 53.39(3) 2_645 4_566
S11 Ba6 Ba5 49.49(4) . 4_566
S12 Ba6 Ba5 154.29(3) 4_565 4_566
S4 Ba6 Ba5 109.14(3) 2_645 4_566
S11 Ba6 Ba2 59.25(4) 4_565 3_665
S10 Ba6 Ba2 141.01(3) . 3_665
S5 Ba6 Ba2 50.42(3) 2_645 3_665
S8 Ba6 Ba2 145.12(3) . 3_665
S9 Ba6 Ba2 101.87(3) 4_565 3_665
S6 Ba6 Ba2 98.27(3) 2_645 3_665
S11 Ba6 Ba2 110.74(4) . 3_665
S12 Ba6 Ba2 48.94(3) 4_565 3_665
S4 Ba6 Ba2 46.49(3) 2_645 3_665
Ba5 Ba6 Ba2 150.454(13) 4_566 3_665
S11 Ba6 Ba4 157.38(4) 4_565 2_645
S10 Ba6 Ba4 47.22(3) . 2_645
S5 Ba6 Ba4 49.11(3) 2_645 2_645
S8 Ba6 Ba4 115.35(3) . 2_645
S9 Ba6 Ba4 109.74(3) 4_565 2_645
S6 Ba6 Ba4 46.02(3) 2_645 2_645
S11 Ba6 Ba4 99.37(4) . 2_645
S12 Ba6 Ba4 96.79(3) 4_565 2_645
S4 Ba6 Ba4 105.53(3) 2_645 2_645
Ba5 Ba6 Ba4 67.993(11) 4_566 2_645
Ba2 Ba6 Ba4 99.529(12) 3_665 2_645
S8 Bi S3 95.35(6) . .
S8 Bi S7 89.70(5) . .
S3 Bi S7 90.03(5) . .
S8 Bi Ba3 54.55(4) . .
S3 Bi Ba3 55.66(4) . .
S7 Bi Ba3 57.97(4) . .
S8 Bi Ba5 59.57(4) . 4_566
S3 Bi Ba5 129.78(4) . 4_566
S7 Bi Ba5 51.21(3) . 4_566
Ba3 Bi Ba5 75.332(10) . 4_566
S8 Bi Ba1 127.45(4) . .
S3 Bi Ba1 58.07(4) . .
S7 Bi Ba1 50.69(3) . .
Ba3 Bi Ba1 73.889(10) . .
Ba5 Bi Ba1 101.132(12) 4_566 .
S1 B1 S5 119.9(4) 4_475 .
S1 B1 S2 122.8(4) 4_475 .
S5 B1 S2 117.3(4) . .
S4 B2 S6 118.3(4) 4_575 .
S4 B2 S11 122.9(4) 4_575 2_655
S6 B2 S11 118.8(4) . 2_655
S10 B3 S12 118.0(4) 2_655 .
S10 B3 S9 123.1(4) 2_655 .
S12 B3 S9 118.9(4) . .
S10 B3 Ba5 129.4(3) 2_655 .
S12 B3 Ba5 72.9(2) . .
S9 B3 Ba5 67.9(2) . .
B1 S1 Ba4 126.3(3) 4_676 2_655
B1 S1 Ba2 82.8(2) 4_676 3_676
Ba4 S1 Ba2 91.04(4) 2_655 3_676
B1 S1 Ba1 87.2(2) 4_676 3_666
Ba4 S1 Ba1 88.52(4) 2_655 3_666
Ba2 S1 Ba1 167.28(6) 3_676 3_666
B1 S1 Ba3 150.4(3) 4_676 3_666
Ba4 S1 Ba3 83.21(4) 2_655 3_666
Ba2 S1 Ba3 99.90(5) 3_676 3_666
Ba1 S1 Ba3 92.68(4) 3_666 3_666
B1 S2 Ba2 85.6(2) . 2_545
B1 S2 Ba1 129.0(3) . 4_565
Ba2 S2 Ba1 90.98(4) 2_545 4_565
B1 S2 Ba4 85.3(2) . .
Ba2 S2 Ba4 168.47(6) 2_545 .
Ba1 S2 Ba4 89.25(5) 4_565 .
B1 S2 Ba3 84.2(2) . 4_566
Ba2 S2 Ba3 98.11(5) 2_545 4_566
Ba1 S2 Ba3 146.35(5) 4_565 4_566
Ba4 S2 Ba3 87.99(4) . 4_566
Bi S3 Ba3 83.58(5) . .
Bi S3 Ba2 164.59(8) . 3_565
Ba3 S3 Ba2 97.05(5) . 3_565
Bi S3 Ba1 95.92(5) . 4_565
Ba3 S3 Ba1 155.25(6) . 4_565
Ba2 S3 Ba1 89.88(4) 3_565 4_565
Bi S3 Ba1 83.69(5) . .
Ba3 S3 Ba1 90.98(4) . .
Ba2 S3 Ba1 80.90(4) 3_565 .
Ba1 S3 Ba1 113.62(5) 4_565 .
B2 S4 Ba1 170.4(3) 4_576 2
B2 S4 Ba2 94.0(2) 4_576 4_576
Ba1 S4 Ba2 89.36(5) 2 4_576
B2 S4 Ba2 86.2(2) 4_576 .
Ba1 S4 Ba2 92.95(5) 2 .
Ba2 S4 Ba2 164.00(8) 4_576 .
B2 S4 Ba6 76.7(2) 4_576 2_655
Ba1 S4 Ba6 95.33(6) 2 2_655
Ba2 S4 Ba6 77.57(4) 4_576 2_655
Ba2 S4 Ba6 117.90(6) . 2_655
B1 S5 Ba6 167.3(3) . 2_655
B1 S5 Ba4 83.6(2) . .
Ba6 S5 Ba4 84.07(4) 2_655 .
B1 S5 Ba2 109.9(2) . 4_576
Ba6 S5 Ba2 82.39(4) 2_655 4_576
Ba4 S5 Ba2 166.46(5) . 4_576
B1 S5 Ba3 81.5(2) . 4_566
Ba6 S5 Ba3 100.66(5) 2_655 4_566
Ba4 S5 Ba3 85.39(4) . 4_566
Ba2 S5 Ba3 97.30(5) 4_576 4_566
B1 S5 Ba1 82.1(2) . 2
Ba6 S5 Ba1 97.07(4) 2_655 2
Ba4 S5 Ba1 100.82(5) . 2
Ba2 S5 Ba1 80.71(4) 4_576 2
Ba3 S5 Ba1 161.75(5) 4_566 2
B2 S6 Ba4 168.4(2) . .
B2 S6 Ba2 91.1(2) . 4_575
Ba4 S6 Ba2 93.82(5) . 4_575
B2 S6 Ba6 89.0(2) . 2_655
Ba4 S6 Ba6 85.38(4) . 2_655
Ba2 S6 Ba6 176.18(6) 4_575 2_655
B2 S6 Ba1 85.1(2) . 2
Ba4 S6 Ba1 105.57(5) . 2
Ba2 S6 Ba1 87.23(4) 4_575 2
Ba6 S6 Ba1 96.58(5) 2_655 2
B2 S6 Ba5 76.1(2) . 3_665
Ba4 S6 Ba5 92.85(4) . 3_665
Ba2 S6 Ba5 98.37(5) 4_575 3_665
Ba6 S6 Ba5 77.96(4) 2_655 3_665
Ba1 S6 Ba5 160.39(5) 2 3_665
Bi S7 Ba4 164.60(7) . 4_566
Bi S7 Ba1 90.00(5) . .
Ba4 S7 Ba1 91.78(4) 4_566 .
Bi S7 Ba5 89.37(4) . 4_566
Ba4 S7 Ba5 92.00(4) 4_566 4_566
Ba1 S7 Ba5 168.01(6) . 4_566
Bi S7 Ba3 80.75(5) . .
Ba4 S7 Ba3 83.85(4) 4_566 .
Ba1 S7 Ba3 95.04(4) . .
Ba5 S7 Ba3 96.68(4) 4_566 .
Bi S8 Ba5 98.78(5) . .
Bi S8 Ba3 84.75(5) . .
Ba5 S8 Ba3 158.48(7) . .
Bi S8 Ba6 159.81(8) . .
Ba5 S8 Ba6 86.61(4) . .
Ba3 S8 Ba6 97.37(5) . .
Bi S8 Ba5 82.36(5) . 4_566
Ba5 S8 Ba5 108.92(5) . 4_566
Ba3 S8 Ba5 92.57(4) . 4_566
Ba6 S8 Ba5 77.50(4) . 4_566
B3 S9 Ba4 84.0(2) . .
B3 S9 Ba5 80.9(2) . .
Ba4 S9 Ba5 90.64(5) . .
B3 S9 Ba6 85.2(2) . 4_566
Ba4 S9 Ba6 168.14(6) . 4_566
Ba5 S9 Ba6 92.49(4) . 4_566
B3 S9 Ba3 133.1(2) . 4_566
Ba4 S9 Ba3 89.30(4) . 4_566
Ba5 S9 Ba3 145.77(5) . 4_566
Ba6 S9 Ba3 94.51(5) 4_566 4_566
B3 S10 Ba5 153.1(3) 2_645 4_566
B3 S10 Ba6 121.5(3) 2_645 .
Ba5 S10 Ba6 85.42(4) 4_566 .
B3 S10 Ba4 83.4(2) 2_645 2_645
Ba5 S10 Ba4 99.04(5) 4_566 2_645
Ba6 S10 Ba4 86.44(4) . 2_645
B3 S10 Ba3 83.1(2) 2_645 .
Ba5 S10 Ba3 96.29(4) 4_566 .
Ba6 S10 Ba3 94.50(5) . .
Ba4 S10 Ba3 164.67(6) 2_645 .
B2 S11 Ba6 94.1(2) 2_645 4_566
B2 S11 Ba5 161.1(2) 2_645 .
Ba6 S11 Ba5 96.10(5) 4_566 .
B2 S11 Ba6 88.9(2) 2_645 .
Ba6 S11 Ba6 167.42(7) 4_566 .
Ba5 S11 Ba6 84.64(5) . .
B2 S11 Ba5 82.4(2) 2_645 4_566
Ba6 S11 Ba5 87.13(5) 4_566 4_566
Ba5 S11 Ba5 113.97(6) . 4_566
Ba6 S11 Ba5 81.13(4) . 4_566
B3 S12 Ba2 165.0(2) . 2_645
B3 S12 Ba3 86.3(2) . 2_655
Ba2 S12 Ba3 100.70(4) 2_645 2_655
B3 S12 Ba6 84.1(2) . 4_566
Ba2 S12 Ba6 81.64(4) 2_645 4_566
Ba3 S12 Ba6 100.37(5) 2_655 4_566
B3 S12 Ba4 105.2(2) . 3_665
Ba2 S12 Ba4 89.00(4) 2_645 3_665
Ba3 S12 Ba4 81.97(4) 2_655 3_665
Ba6 S12 Ba4 170.62(5) 4_566 3_665
B3 S12 Ba5 76.4(2) . .
Ba2 S12 Ba5 98.70(4) 2_645 .
Ba3 S12 Ba5 159.46(5) 2_655 .
Ba6 S12 Ba5 89.04(4) 4_566 .
Ba4 S12 Ba5 91.71(5) 3_665 .

loop_
_geom_bond_atom_site_label_1
_geom_bond_atom_site_label_2
_geom_bond_distance
_geom_bond_site_symmetry_2
Ba1 S4 3.1033(19) 2_545
Ba1 S7 3.1910(16) .
Ba1 S2 3.2366(18) 4_566
Ba1 S1 3.3257(18) 3_666
Ba1 S3 3.3279(18) 4_566
Ba1 S6 3.4387(18) 2_545
Ba1 S5 3.4948(18) 2_545
Ba2 S2 3.1988(17) 2
Ba2 S6 3.2103(19) 4_576
Ba2 S4 3.217(2) 4_575
Ba2 S12 3.3014(16) 2_655
Ba2 S1 3.3039(17) 3_676
Ba2 S3 3.3265(17) 3_565
Ba2 S5 3.3685(18) 4_575
Ba2 S4 3.374(2) .
Ba3 S8 3.1975(17) .
Ba3 S3 3.2479(17) .
Ba3 S12 3.3160(17) 2_645
Ba3 S9 3.3183(17) 4_565
Ba3 S2 3.3224(18) 4_565
Ba3 S1 3.3525(18) 3_666
Ba3 S7 3.3575(18) .
Ba3 S5 3.4192(18) 4_565
Ba3 S10 3.4299(18) .
Ba4 S6 3.1571(17) .
Ba4 S7 3.1657(16) 4_565
Ba4 S9 3.1875(17) .
Ba4 S1 3.2133(18) 2_645
Ba4 S10 3.2161(17) 2_655
Ba4 S2 3.2608(17) .
Ba4 S5 3.3239(18) .
Ba4 S12 3.3331(18) 3_665
Ba5 S10 3.1510(18) 4_565
Ba5 S8 3.1707(17) .
Ba5 S7 3.2069(16) 4_565
Ba5 S11 3.2572(19) .
Ba5 S9 3.2592(18) .
Ba5 S11 3.299(2) 4_565
Ba5 S12 3.4162(17) .
Ba5 B3 3.474(7) .
Ba6 S11 3.0971(19) 4_565
Ba6 S10 3.1700(18) .
Ba6 S5 3.2062(16) 2_645
Ba6 S8 3.2591(17) .
Ba6 S9 3.2854(17) 4_565
Ba6 S6 3.2913(19) 2_645
Ba6 S11 3.2939(19) .
Ba6 S12 3.3253(18) 4_565
Bi S8 2.5599(17) .
Bi S3 2.5678(18) .
Bi S7 2.6126(16) .
B1 S1 1.816(7) 4_475
B1 S5 1.818(7) .
B1 S2 1.834(7) .
B2 S4 1.793(7) 4_575
B2 S6 1.811(7) .
B2 S11 1.814(7) 2_655
B3 S10 1.808(7) 2_655
B3 S12 1.821(7) .
B3 S9 1.824(7) .
S1 B1 1.816(7) 4_676
S1 Ba4 3.2133(18) 2_655
S1 Ba2 3.3039(17) 3_676
S1 Ba1 3.3257(18) 3_666
S1 Ba3 3.3525(18) 3_666
S2 Ba2 3.1988(17) 2_545
S2 Ba1 3.2366(18) 4_565
S2 Ba3 3.3224(18) 4_566
S3 Ba2 3.3265(17) 3_565
S3 Ba1 3.3279(18) 4_565
S4 B2 1.793(7) 4_576
S4 Ba1 3.1033(19) 2
S4 Ba2 3.217(2) 4_576
S5 Ba6 3.2062(16) 2_655
S5 Ba2 3.3685(18) 4_576
S5 Ba3 3.4192(18) 4_566
S5 Ba1 3.4948(18) 2
S6 Ba2 3.2103(19) 4_575
S6 Ba6 3.2913(19) 2_655
S6 Ba1 3.4387(18) 2
S7 Ba4 3.1657(16) 4_566
S7 Ba5 3.2069(16) 4_566
S9 Ba6 3.2854(17) 4_566
S9 Ba3 3.3183(17) 4_566
S10 B3 1.808(7) 2_645
S10 Ba5 3.1510(18) 4_566
S10 Ba4 3.2161(17) 2_645
S11 B2 1.814(7) 2_645
S11 Ba6 3.0971(19) 4_566
S11 Ba5 3.299(2) 4_566
S12 Ba2 3.3014(16) 2_645
S12 Ba3 3.3160(17) 2_655
S12 Ba6 3.3253(18) 4_566
S12 Ba4 3.3331(18) 3_665
